data_4087113
loop_
_publ_author_name
'Zhang, Lei'
'Fang, Bo'
'Hou, Guohua'
'Zi, Guofu'
'Ding, Wanjian'
'Walter, Marc D.'

_publ_section_title
;
 Experimental and Computational Studies of a Uranium Metallacyclocumulene
;
_journal_issue 4
_journal_name_full Organometallics
_journal_page_first 898
_journal_paper_doi 10.1021/acs.organomet.6b00936
_journal_volume 36
_journal_year 2017
_chemical_formula_moiety 'C59 H71 O2 Si2 U'
_chemical_formula_sum 'C59 H71 O2 Si2 U'
_chemical_formula_weight 1106.36
_space_group_crystal_system monoclinic
_space_group_IT_number 15
_space_group_name_Hall '-C 2yc'
_space_group_name_H-M_alt 'C 1 2/c 1'
_symmetry_space_group_name_Hall '-C 2yc'
_symmetry_space_group_name_H-M 'C 1 2/c 1'
_atom_sites_solution_hydrogens geom
_audit_creation_method SHELXL-2014/7
_cell_angle_alpha 90
_cell_angle_beta 93.07(3)
_cell_angle_gamma 90
_cell_formula_units_Z 8
_cell_length_a 44.46(4)
_cell_length_b 9.952(10)
_cell_length_c 24.40(2)
_cell_measurement_reflns_used 5187
_cell_measurement_temperature 100(2)
_cell_measurement_theta_max 23.91
_cell_measurement_theta_min 2.24
_cell_volume 10781(17)
_computing_cell_refinement 'Bruker SAINT'
_computing_data_collection 'Bruker APEX2'
_computing_data_reduction 'Bruker SAINT'
_computing_molecular_graphics 'Bruker SHELXTL'
_computing_publication_material 'Bruker SHELXTL'
_computing_structure_refinement 'SHELXL-2014/7 (Sheldrick, 2014)'
_computing_structure_solution 'SHELXS-97 (Sheldrick 2008)'
_diffrn_ambient_temperature 100(2)
_diffrn_measured_fraction_theta_full 0.999
_diffrn_measured_fraction_theta_max 0.984
_diffrn_measurement_device_type 'Bruker APEX-II CCD'
_diffrn_measurement_method '\f and \w scans'
_diffrn_radiation_type MoK\a
_diffrn_radiation_wavelength 0.71073
_diffrn_reflns_av_R_equivalents 0.1168
_diffrn_reflns_av_unetI/netI 0.1323
_diffrn_reflns_Laue_measured_fraction_full 0.999
_diffrn_reflns_Laue_measured_fraction_max 0.984
_diffrn_reflns_limit_h_max 57
_diffrn_reflns_limit_h_min -32
_diffrn_reflns_limit_k_max 12
_diffrn_reflns_limit_k_min -13
_diffrn_reflns_limit_l_max 31
_diffrn_reflns_limit_l_min -31
_diffrn_reflns_number 34485
_diffrn_reflns_point_group_measured_fraction_full 0.999
_diffrn_reflns_point_group_measured_fraction_max 0.984
_diffrn_reflns_theta_full 25.242
_diffrn_reflns_theta_max 27.769
_diffrn_reflns_theta_min 1.672
_exptl_absorpt_coefficient_mu 3.095
_exptl_absorpt_correction_T_max 0.75
_exptl_absorpt_correction_T_min 0.60
_exptl_absorpt_correction_type multi-scan
_exptl_absorpt_process_details SADABS
_exptl_crystal_colour orange
_exptl_crystal_density_diffrn 1.363
_exptl_crystal_description block
_exptl_crystal_F_000 4488
_exptl_crystal_size_max 0.200
_exptl_crystal_size_mid 0.150
_exptl_crystal_size_min 0.150
_refine_diff_density_max 1.268
_refine_diff_density_min -1.798
_refine_diff_density_rms 0.214
_refine_ls_extinction_method none
_refine_ls_goodness_of_fit_ref 0.978
_refine_ls_hydrogen_treatment constr
_refine_ls_matrix_type full
_refine_ls_number_parameters 607
_refine_ls_number_reflns 12511
_refine_ls_number_restraints 36
_refine_ls_restrained_S_all 0.979
_refine_ls_R_factor_all 0.0886
_refine_ls_R_factor_gt 0.0558
_refine_ls_shift/su_max 0.005
_refine_ls_shift/su_mean 0.000
_refine_ls_structure_factor_coef Fsqd
_refine_ls_weighting_details 'w=1/[\s^2^(Fo^2^)+(0.0376P)^2^] where P=(Fo^2^+2Fc^2^)/3'
_refine_ls_weighting_scheme calc
_refine_ls_wR_factor_gt 0.1242
_refine_ls_wR_factor_ref 0.1376
_reflns_Friedel_coverage 0.000
_reflns_number_gt 8802
_reflns_number_total 12511
_reflns_threshold_expression 'I > 2\s(I)'
_cod_data_source_file om6b00936_si_002.cif
_cod_data_source_block compound11
_cod_original_cell_volume 10781(18)
_cod_database_code 4087113
_shelx_shelxl_version_number 2014/7
_shelx_space_group_comment
; 
The symmetry employed for this shelxl refinement is uniquely defined 
by the following loop, which should always be used as a source of 
symmetry information in preference to the above space-group names. 
They are only intended as comments. 
;
_shelx_estimated_absorpt_t_min 0.576
_shelx_estimated_absorpt_t_max 0.654

loop_
_space_group_symop_operation_xyz
'x, y, z'
'-x, y, -z+1/2'
'x+1/2, y+1/2, z'
'-x+1/2, y+1/2, -z+1/2'
'-x, -y, -z'
'x, -y, z-1/2'
'-x+1/2, -y+1/2, -z'
'x+1/2, -y+1/2, z-1/2'

loop_
_atom_site_label
_atom_site_type_symbol
_atom_site_fract_x
_atom_site_fract_y
_atom_site_fract_z
_atom_site_U_iso_or_equiv
_atom_site_adp_type
_atom_site_occupancy
_atom_site_site_symmetry_order
_atom_site_calc_flag
_atom_site_refinement_flags_posn
_atom_site_refinement_flags_adp
_atom_site_refinement_flags_occupancy
C1 C 0.68439(15) 0.6871(6) 0.9639(2) 0.0226(15) Uani 1 1 d . . .
C2 C 0.67646(15) 0.6884(6) 1.0200(2) 0.0218(14) Uani 1 1 d . . .
C3 C 0.64487(15) 0.7021(6) 1.0198(2) 0.0184(13) Uani 1 1 d . . .
C4 C 0.63328(14) 0.7050(6) 0.9649(2) 0.0163(13) Uani 1 1 d . . .
C5 C 0.65724(14) 0.6953(6) 0.9310(2) 0.0180(13) Uani 1 1 d . . .
C6 C 0.71515(15) 0.7069(8) 0.9428(3) 0.0291(16) Uani 1 1 d . . .
H6A H 0.7191 0.6360 0.9163 0.044 Uiso 1 1 calc R U .
H6B H 0.7303 0.7028 0.9734 0.044 Uiso 1 1 calc R U .
H6C H 0.7161 0.7947 0.9248 0.044 Uiso 1 1 calc R U .
C7 C 0.69776(16) 0.7021(8) 1.0704(3) 0.0317(17) Uani 1 1 d . . .
H7A H 0.6944 0.7890 1.0880 0.048 Uiso 1 1 calc R U .
H7B H 0.7186 0.6968 1.0595 0.048 Uiso 1 1 calc R U .
H7C H 0.6940 0.6295 1.0963 0.048 Uiso 1 1 calc R U .
C8 C 0.62811(15) 0.7255(6) 1.0710(2) 0.0207(14) Uani 1 1 d . . .
H8A H 0.6361 0.6657 1.1002 0.031 Uiso 1 1 calc R U .
H8B H 0.6066 0.7068 1.0634 0.031 Uiso 1 1 calc R U .
H8C H 0.6307 0.8191 1.0828 0.031 Uiso 1 1 calc R U .
C9 C 0.60125(14) 0.7379(6) 0.9472(3) 0.0217(14) Uani 1 1 d . . .
H9A H 0.5989 0.8355 0.9442 0.032 Uiso 1 1 calc R U .
H9B H 0.5878 0.7033 0.9744 0.032 Uiso 1 1 calc R U .
H9C H 0.5962 0.6963 0.9115 0.032 Uiso 1 1 calc R U .
C10 C 0.65546(17) 0.7081(7) 0.8694(3) 0.0287(16) Uani 1 1 d . . .
H10A H 0.6348 0.6893 0.8553 0.043 Uiso 1 1 calc R U .
H10B H 0.6693 0.6438 0.8537 0.043 Uiso 1 1 calc R U .
H10C H 0.6611 0.7996 0.8591 0.043 Uiso 1 1 calc R U .
C11 C 0.67574(15) 0.1917(7) 1.0051(3) 0.0269(16) Uani 1 1 d . . .
C12 C 0.69392(15) 0.2839(7) 1.0368(3) 0.0239(15) Uani 1 1 d . . .
C13 C 0.71156(14) 0.3560(7) 1.0008(3) 0.0252(15) Uani 1 1 d . . .
C14 C 0.70402(15) 0.3126(7) 0.9466(3) 0.0248(15) Uani 1 1 d . . .
C15 C 0.68209(15) 0.2094(7) 0.9493(3) 0.0252(15) Uani 1 1 d . . .
C16 C 0.65789(17) 0.0764(7) 1.0264(3) 0.0362(19) Uani 1 1 d . . .
H16A H 0.6577 0.0819 1.0664 0.054 Uiso 1 1 calc R U .
H16B H 0.6671 -0.0086 1.0159 0.054 Uiso 1 1 calc R U .
H16C H 0.6372 0.0806 1.0105 0.054 Uiso 1 1 calc R U .
C17 C 0.69662(17) 0.2898(8) 1.0986(3) 0.0365(19) Uani 1 1 d . . .
H17A H 0.6831 0.2234 1.1137 0.055 Uiso 1 1 calc R U .
H17B H 0.6911 0.3799 1.1108 0.055 Uiso 1 1 calc R U .
H17C H 0.7174 0.2701 1.1113 0.055 Uiso 1 1 calc R U .
C18 C 0.73882(16) 0.4337(8) 1.0192(3) 0.0384(19) Uani 1 1 d . . .
H18A H 0.7559 0.3723 1.0254 0.058 Uiso 1 1 calc R U .
H18B H 0.7351 0.4808 1.0535 0.058 Uiso 1 1 calc R U .
H18C H 0.7435 0.4994 0.9910 0.058 Uiso 1 1 calc R U .
C19 C 0.72062(17) 0.3515(8) 0.8969(3) 0.0360(18) Uani 1 1 d . . .
H19A H 0.7117 0.4334 0.8807 0.054 Uiso 1 1 calc R U .
H19B H 0.7191 0.2786 0.8699 0.054 Uiso 1 1 calc R U .
H19C H 0.7419 0.3678 0.9076 0.054 Uiso 1 1 calc R U .
C20 C 0.67093(18) 0.1135(7) 0.9040(3) 0.0331(18) Uani 1 1 d . . .
H20A H 0.6490 0.1215 0.8983 0.050 Uiso 1 1 calc R U .
H20B H 0.6761 0.0210 0.9146 0.050 Uiso 1 1 calc R U .
H20C H 0.6805 0.1361 0.8699 0.050 Uiso 1 1 calc R U .
C21 C 0.60542(14) 0.3639(6) 0.8650(2) 0.0183(13) Uani 1 1 d . . .
C22 C 0.58919(14) 0.2372(6) 0.8866(2) 0.0194(13) Uani 1 1 d . . .
C23 C 0.59050(14) 0.2235(6) 0.9411(2) 0.0188(13) Uani 1 1 d . . .
C24 C 0.58895(14) 0.2232(6) 0.9931(2) 0.0179(13) Uani 1 1 d . . .
C25 C 0.58507(14) 0.2363(6) 1.0469(2) 0.0184(13) Uani 1 1 d . . .
C26 C 0.60227(14) 0.3481(6) 1.0784(2) 0.0164(13) Uani 1 1 d . . .
C27 C 0.62257(15) 0.3313(6) 0.8134(2) 0.0212(14) Uani 1 1 d . . .
C28 C 0.65348(16) 0.3408(7) 0.8146(3) 0.0295(16) Uani 1 1 d . . .
H28 H 0.6642 0.3674 0.8476 0.035 Uiso 1 1 calc R U .
C29 C 0.66932(18) 0.3119(9) 0.7684(3) 0.041(2) Uani 1 1 d . . .
H29 H 0.6906 0.3212 0.7697 0.049 Uiso 1 1 calc R U .
C30 C 0.65400(18) 0.2695(8) 0.7202(3) 0.0356(19) Uani 1 1 d . . .
H30 H 0.6648 0.2465 0.6890 0.043 Uiso 1 1 calc R U .
C31 C 0.62304(18) 0.2612(7) 0.7181(3) 0.0313(17) Uani 1 1 d . . .
H31 H 0.6122 0.2341 0.6853 0.038 Uiso 1 1 calc R U .
C32 C 0.60809(16) 0.2927(6) 0.7641(2) 0.0244(15) Uani 1 1 d . . .
H32 H 0.5867 0.2877 0.7622 0.029 Uiso 1 1 calc R U .
C33 C 0.58064(14) 0.4692(6) 0.8497(2) 0.0177(13) Uani 1 1 d . . .
C34 C 0.58321(16) 0.5567(6) 0.8060(3) 0.0240(14) Uani 1 1 d . . .
H34 H 0.6005 0.5515 0.7848 0.029 Uiso 1 1 calc R U .
C35 C 0.56124(18) 0.6515(7) 0.7925(3) 0.0332(18) Uani 1 1 d . . .
H35 H 0.5636 0.7106 0.7625 0.040 Uiso 1 1 calc R U .
C36 C 0.53604(18) 0.6603(8) 0.8224(3) 0.0366(18) Uani 1 1 d . . .
H36 H 0.5208 0.7244 0.8128 0.044 Uiso 1 1 calc R U .
C37 C 0.53302(17) 0.5755(7) 0.8663(3) 0.0333(18) Uani 1 1 d . . .
H37 H 0.5157 0.5814 0.8874 0.040 Uiso 1 1 calc R U .
C38 C 0.55533(16) 0.4812(6) 0.8798(3) 0.0254(15) Uani 1 1 d . . .
H38 H 0.5531 0.4237 0.9103 0.030 Uiso 1 1 calc R U .
C39 C 0.53613(18) 0.1870(9) 0.7977(3) 0.047(2) Uani 1 1 d . . .
H39A H 0.5234 0.2487 0.8176 0.070 Uiso 1 1 calc R U .
H39B H 0.5461 0.2365 0.7690 0.070 Uiso 1 1 calc R U .
H39C H 0.5236 0.1155 0.7809 0.070 Uiso 1 1 calc R U .
C40 C 0.5904(2) -0.0077(8) 0.8117(3) 0.042(2) Uani 1 1 d . . .
H40A H 0.5963 0.0316 0.7770 0.062 Uiso 1 1 calc R U .
H40B H 0.5797 -0.0924 0.8042 0.062 Uiso 1 1 calc R U .
H40C H 0.6084 -0.0249 0.8355 0.062 Uiso 1 1 calc R U .
C41 C 0.54267(17) 0.0135(8) 0.8963(3) 0.0360(18) Uani 1 1 d . . .
H41A H 0.5563 -0.0232 0.9255 0.054 Uiso 1 1 calc R U .
H41B H 0.5321 -0.0603 0.8769 0.054 Uiso 1 1 calc R U .
H41C H 0.5280 0.0730 0.9124 0.054 Uiso 1 1 calc R U .
C42 C 0.51764(15) 0.2054(7) 1.0323(3) 0.0291(16) Uani 1 1 d . . .
H42A H 0.5208 0.2019 0.9929 0.044 Uiso 1 1 calc R U .
H42B H 0.5143 0.2987 1.0433 0.044 Uiso 1 1 calc R U .
H42C H 0.5000 0.1511 1.0403 0.044 Uiso 1 1 calc R U .
C43 C 0.55801(17) -0.0416(7) 1.0549(4) 0.0378(19) Uani 1 1 d . . .
H43A H 0.5772 -0.0710 1.0727 0.057 Uiso 1 1 calc R U .
H43B H 0.5587 -0.0526 1.0151 0.057 Uiso 1 1 calc R U .
H43C H 0.5416 -0.0961 1.0684 0.057 Uiso 1 1 calc R U .
C44 C 0.54448(17) 0.1533(8) 1.1454(3) 0.0345(18) Uani 1 1 d . . .
H44A H 0.5283 0.0919 1.1545 0.052 Uiso 1 1 calc R U .
H44B H 0.5386 0.2458 1.1534 0.052 Uiso 1 1 calc R U .
H44C H 0.5629 0.1303 1.1673 0.052 Uiso 1 1 calc R U .
C45 C 0.61873(14) 0.2972(7) 1.1311(2) 0.0191(14) Uani 1 1 d . . .
C46 C 0.62062(14) 0.1635(7) 1.1439(2) 0.0229(14) Uani 1 1 d . . .
H46 H 0.6111 0.0994 1.1199 0.028 Uiso 1 1 calc R U .
C47 C 0.63602(16) 0.1200(7) 1.1911(3) 0.0293(16) Uani 1 1 d . . .
H47 H 0.6371 0.0266 1.1991 0.035 Uiso 1 1 calc R U .
C48 C 0.64995(17) 0.2116(8) 1.2272(3) 0.0360(19) Uani 1 1 d . . .
H48 H 0.6601 0.1824 1.2603 0.043 Uiso 1 1 calc R U .
C49 C 0.64875(16) 0.3459(8) 1.2137(3) 0.0321(17) Uani 1 1 d . . .
H49 H 0.6587 0.4100 1.2371 0.038 Uiso 1 1 calc R U .
C50 C 0.63325(15) 0.3876(7) 1.1663(3) 0.0244(15) Uani 1 1 d . . .
H50 H 0.6325 0.4807 1.1577 0.029 Uiso 1 1 calc R U .
C51 C 0.57758(14) 0.4522(6) 1.0893(2) 0.0169(13) Uani 1 1 d . . .
C52 C 0.56796(16) 0.4828(7) 1.1413(3) 0.0265(16) Uani 1 1 d . . .
H52 H 0.5775 0.4423 1.1729 0.032 Uiso 1 1 calc R U .
C53 C 0.54455(18) 0.5721(7) 1.1469(3) 0.0373(19) Uani 1 1 d . . .
H53 H 0.5380 0.5912 1.1825 0.045 Uiso 1 1 calc R U .
C54 C 0.53044(16) 0.6339(8) 1.1022(3) 0.0354(18) Uani 1 1 d . . .
H54 H 0.5144 0.6951 1.1069 0.042 Uiso 1 1 calc R U .
C55 C 0.53985(16) 0.6059(7) 1.0503(3) 0.0335(18) Uani 1 1 d . . .
H55 H 0.5302 0.6479 1.0191 0.040 Uiso 1 1 calc R U .
C56 C 0.56349(16) 0.5162(7) 1.0437(3) 0.0284(16) Uani 1 1 d . . .
H56 H 0.5701 0.4983 1.0080 0.034 Uiso 1 1 calc R U .
C57 C 0.7518(4) 0.5107(17) 0.7002(5) 0.079(6) Uani 0.5 1 d G U P
H57 H 0.7480 0.4863 0.6629 0.095 Uiso 0.5 1 calc R U P
C58 C 0.7781(4) 0.4682(16) 0.7285(6) 0.098(8) Uani 0.5 1 d G U P
H58 H 0.7922 0.4148 0.7104 0.118 Uiso 0.5 1 calc R U P
C59 C 0.7837(3) 0.5039(17) 0.7831(6) 0.111(9) Uani 0.5 1 d G U P
H59 H 0.8016 0.4749 0.8024 0.134 Uiso 0.5 1 calc R U P
C60 C 0.7630(3) 0.5821(15) 0.8096(5) 0.061(5) Uani 0.5 1 d G U P
H60 H 0.7668 0.6065 0.8470 0.073 Uiso 0.5 1 calc R U P
C61 C 0.7367(3) 0.6246(15) 0.7814(6) 0.085(7) Uani 0.5 1 d G U P
H61 H 0.7226 0.6781 0.7995 0.102 Uiso 0.5 1 calc R U P
C62 C 0.7311(3) 0.5889(17) 0.7267(6) 0.126(11) Uani 0.5 1 d G U P
H62 H 0.7131 0.6180 0.7074 0.152 Uiso 0.5 1 calc R U P
O1 O 0.62520(9) 0.4152(4) 0.90654(16) 0.0163(9) Uani 1 1 d . . .
O2 O 0.62366(9) 0.4070(4) 1.04481(16) 0.0160(9) Uani 1 1 d . . .
Si1 Si 0.56515(4) 0.11165(19) 0.84644(7) 0.0239(4) Uani 1 1 d . . .
Si2 Si 0.55155(4) 0.13758(18) 1.07127(7) 0.0191(4) Uani 1 1 d . . .
U1 U 0.65210(2) 0.44506(2) 0.98015(2) 0.01454(8) Uani 1 1 d . . .

loop_
_atom_site_aniso_label
_atom_site_aniso_U_11
_atom_site_aniso_U_22
_atom_site_aniso_U_33
_atom_site_aniso_U_23
_atom_site_aniso_U_13
_atom_site_aniso_U_12
C1 0.028(4) 0.023(4) 0.017(3) -0.002(3) 0.003(3) -0.006(3)
C2 0.030(4) 0.021(4) 0.014(3) 0.004(3) -0.003(3) 0.000(3)
C3 0.025(4) 0.015(3) 0.014(3) 0.000(2) 0.001(3) -0.004(3)
C4 0.016(3) 0.012(3) 0.020(3) 0.000(2) -0.002(3) -0.001(2)
C5 0.021(3) 0.019(3) 0.014(3) -0.002(2) 0.001(3) -0.005(3)
C6 0.020(4) 0.040(4) 0.027(4) 0.008(3) 0.002(3) -0.004(3)
C7 0.028(4) 0.039(4) 0.027(4) -0.006(3) -0.005(3) 0.003(3)
C8 0.029(4) 0.016(3) 0.016(3) -0.002(3) 0.001(3) -0.001(3)
C9 0.025(4) 0.018(3) 0.022(3) 0.000(3) -0.006(3) 0.002(3)
C10 0.037(4) 0.024(4) 0.024(3) 0.002(3) -0.004(3) -0.003(3)
C11 0.027(4) 0.025(4) 0.030(4) 0.007(3) 0.009(3) 0.008(3)
C12 0.023(4) 0.027(4) 0.021(3) 0.004(3) -0.002(3) 0.006(3)
C13 0.017(3) 0.034(4) 0.025(3) 0.002(3) -0.003(3) 0.005(3)
C14 0.021(4) 0.028(4) 0.027(3) 0.006(3) 0.007(3) 0.009(3)
C15 0.022(4) 0.027(4) 0.027(4) 0.001(3) 0.003(3) 0.009(3)
C16 0.033(4) 0.022(4) 0.055(5) 0.011(3) 0.011(4) 0.010(3)
C17 0.030(4) 0.053(5) 0.026(4) 0.004(4) -0.003(3) 0.008(4)
C18 0.026(4) 0.045(5) 0.043(5) 0.003(4) -0.007(4) 0.007(4)
C19 0.034(4) 0.043(5) 0.032(4) -0.004(4) 0.013(3) 0.006(4)
C20 0.045(5) 0.018(4) 0.037(4) 0.002(3) 0.005(4) 0.009(3)
C21 0.022(3) 0.018(3) 0.014(3) -0.003(3) -0.001(3) -0.001(3)
C22 0.018(3) 0.019(3) 0.021(3) -0.003(3) 0.000(3) -0.001(3)
C23 0.023(3) 0.014(3) 0.019(3) -0.001(3) -0.002(3) -0.001(3)
C24 0.017(3) 0.016(3) 0.021(3) 0.001(3) 0.002(3) 0.002(2)
C25 0.020(3) 0.021(3) 0.014(3) 0.001(3) 0.003(3) 0.003(3)
C26 0.020(3) 0.016(3) 0.014(3) -0.001(2) 0.005(2) 0.003(3)
C27 0.032(4) 0.018(3) 0.013(3) 0.002(3) 0.005(3) 0.005(3)
C28 0.028(4) 0.040(4) 0.020(3) 0.006(3) 0.000(3) 0.004(3)
C29 0.031(4) 0.062(6) 0.030(4) 0.010(4) 0.008(3) 0.011(4)
C30 0.052(5) 0.046(5) 0.009(3) 0.003(3) 0.012(3) 0.009(4)
C31 0.046(5) 0.032(4) 0.016(3) 0.001(3) 0.009(3) -0.003(3)
C32 0.032(4) 0.020(3) 0.020(3) -0.004(3) -0.002(3) -0.001(3)
C33 0.020(3) 0.017(3) 0.015(3) -0.006(2) -0.003(3) -0.003(2)
C34 0.030(4) 0.020(3) 0.021(3) 0.001(3) -0.005(3) 0.002(3)
C35 0.052(5) 0.025(4) 0.022(3) -0.001(3) -0.008(4) 0.002(4)
C36 0.037(5) 0.033(4) 0.039(4) -0.008(4) -0.008(4) 0.008(4)
C37 0.025(4) 0.033(4) 0.042(4) -0.006(4) 0.000(3) 0.000(3)
C38 0.030(4) 0.017(3) 0.029(4) -0.006(3) 0.003(3) -0.007(3)
C39 0.044(5) 0.066(6) 0.029(4) 0.004(4) -0.014(4) -0.019(4)
C40 0.065(6) 0.027(4) 0.034(4) -0.009(4) 0.010(4) -0.001(4)
C41 0.035(4) 0.044(5) 0.029(4) -0.006(4) 0.003(3) -0.018(4)
C42 0.023(4) 0.037(4) 0.028(4) 0.006(3) 0.005(3) -0.002(3)
C43 0.026(4) 0.029(4) 0.059(5) 0.006(4) 0.003(4) 0.000(3)
C44 0.040(4) 0.042(5) 0.022(3) 0.001(3) 0.006(3) -0.013(4)
C45 0.015(3) 0.030(4) 0.012(3) 0.002(3) -0.001(2) -0.001(3)
C46 0.025(4) 0.025(4) 0.019(3) 0.009(3) -0.002(3) -0.002(3)
C47 0.037(4) 0.030(4) 0.020(3) 0.006(3) 0.000(3) 0.000(3)
C48 0.040(5) 0.055(5) 0.013(3) 0.003(3) -0.006(3) 0.001(4)
C49 0.039(4) 0.043(5) 0.013(3) -0.007(3) -0.005(3) -0.007(4)
C50 0.027(4) 0.025(4) 0.022(3) -0.002(3) 0.004(3) 0.002(3)
C51 0.018(3) 0.016(3) 0.016(3) -0.003(3) 0.001(2) -0.001(3)
C52 0.030(4) 0.027(4) 0.023(3) 0.001(3) 0.006(3) 0.002(3)
C53 0.042(5) 0.031(4) 0.041(4) -0.008(4) 0.016(4) 0.000(4)
C54 0.024(4) 0.032(4) 0.051(5) 0.006(4) 0.007(4) 0.012(3)
C55 0.022(4) 0.022(4) 0.056(5) 0.012(4) -0.006(4) 0.003(3)
C56 0.034(4) 0.017(3) 0.034(4) 0.004(3) -0.002(3) -0.004(3)
C57 0.082(10) 0.088(10) 0.066(9) 0.009(8) -0.010(8) 0.008(8)
C58 0.096(11) 0.104(11) 0.095(11) 0.000(9) 0.000(9) 0.034(9)
C59 0.106(12) 0.115(12) 0.112(12) 0.003(9) -0.005(9) 0.009(9)
C60 0.057(9) 0.078(9) 0.049(8) -0.007(7) 0.012(7) -0.013(7)
C61 0.090(10) 0.102(11) 0.061(9) 0.012(8) -0.002(8) 0.010(8)
C62 0.122(13) 0.143(14) 0.115(13) -0.001(9) 0.017(9) 0.014(9)
O1 0.019(2) 0.018(2) 0.012(2) -0.0043(17) 0.0041(17) -0.0031(17)
O2 0.018(2) 0.018(2) 0.013(2) 0.0018(17) 0.0013(17) -0.0040(17)
Si1 0.0308(11) 0.0241(10) 0.0165(9) -0.0033(8) -0.0013(8) -0.0072(8)
Si2 0.0224(10) 0.0178(9) 0.0170(8) 0.0020(7) 0.0009(7) -0.0030(7)
U1 0.01495(12) 0.01582(12) 0.01281(12) 0.00066(10) 0.00043(8) 0.00037(10)

loop_
_atom_type_symbol
_atom_type_description
_atom_type_scat_dispersion_real
_atom_type_scat_dispersion_imag
_atom_type_scat_source
C C 0.0033 0.0016 'International Tables Vol C Tables 4.2.6.8 and 6.1.1.4'
H H 0.0000 0.0000 'International Tables Vol C Tables 4.2.6.8 and 6.1.1.4'
O O 0.0106 0.0060 'International Tables Vol C Tables 4.2.6.8 and 6.1.1.4'
Si Si 0.0817 0.0704 'International Tables Vol C Tables 4.2.6.8 and 6.1.1.4'
U U -9.6767 9.6646 'International Tables Vol C Tables 4.2.6.8 and 6.1.1.4'

loop_
_geom_angle_atom_site_label_1
_geom_angle_atom_site_label_2
_geom_angle_atom_site_label_3
_geom_angle
C5 C1 C2 107.2(6)
C5 C1 C6 124.3(6)
C2 C1 C6 127.1(6)
C5 C1 U1 72.9(4)
C2 C1 U1 73.8(4)
C6 C1 U1 129.4(5)
C3 C2 C1 107.1(5)
C3 C2 C7 124.8(6)
C1 C2 C7 126.9(6)
C3 C2 U1 73.6(4)
C1 C2 U1 76.8(4)
C7 C2 U1 124.8(4)
C4 C3 C2 108.6(5)
C4 C3 C8 127.8(6)
C2 C3 C8 123.3(5)
C4 C3 U1 74.3(3)
C2 C3 U1 77.1(4)
C8 C3 U1 120.4(4)
C5 C4 C3 108.2(5)
C5 C4 C9 126.2(5)
C3 C4 C9 124.8(6)
C5 C4 U1 77.1(4)
C3 C4 U1 76.0(3)
C9 C4 U1 121.5(4)
C4 C5 C1 108.9(5)
C4 C5 C10 126.0(6)
C1 C5 C10 124.6(6)
C4 C5 U1 73.8(3)
C1 C5 U1 78.0(4)
C10 C5 U1 120.4(4)
C1 C6 H6A 109.5
C1 C6 H6B 109.5
H6A C6 H6B 109.5
C1 C6 H6C 109.5
H6A C6 H6C 109.5
H6B C6 H6C 109.5
C2 C7 H7A 109.5
C2 C7 H7B 109.5
H7A C7 H7B 109.5
C2 C7 H7C 109.5
H7A C7 H7C 109.5
H7B C7 H7C 109.5
C3 C8 H8A 109.5
C3 C8 H8B 109.5
H8A C8 H8B 109.5
C3 C8 H8C 109.5
H8A C8 H8C 109.5
H8B C8 H8C 109.5
C4 C9 H9A 109.5
C4 C9 H9B 109.5
H9A C9 H9B 109.5
C4 C9 H9C 109.5
H9A C9 H9C 109.5
H9B C9 H9C 109.5
C5 C10 H10A 109.5
C5 C10 H10B 109.5
H10A C10 H10B 109.5
C5 C10 H10C 109.5
H10A C10 H10C 109.5
H10B C10 H10C 109.5
C15 C11 C12 107.8(6)
C15 C11 C16 124.2(7)
C12 C11 C16 126.9(6)
C15 C11 U1 76.7(4)
C12 C11 U1 74.5(4)
C16 C11 U1 124.5(5)
C13 C12 C11 108.0(6)
C13 C12 C17 126.0(6)
C11 C12 C17 125.5(6)
C13 C12 U1 77.0(4)
C11 C12 U1 75.8(4)
C17 C12 U1 119.5(5)
C12 C13 C14 108.5(6)
C12 C13 C18 123.4(6)
C14 C13 C18 126.1(6)
C12 C13 U1 73.9(4)
C14 C13 U1 75.8(4)
C18 C13 U1 129.4(5)
C13 C14 C15 107.9(6)
C13 C14 C19 125.1(6)
C15 C14 C19 126.2(6)
C13 C14 U1 75.1(4)
C15 C14 U1 75.5(4)
C19 C14 U1 124.0(4)
C11 C15 C14 107.8(6)
C11 C15 C20 123.1(6)
C14 C15 C20 128.2(6)
C11 C15 U1 74.0(4)
C14 C15 U1 75.3(4)
C20 C15 U1 125.1(4)
C11 C16 H16A 109.5
C11 C16 H16B 109.5
H16A C16 H16B 109.5
C11 C16 H16C 109.5
H16A C16 H16C 109.5
H16B C16 H16C 109.5
C12 C17 H17A 109.5
C12 C17 H17B 109.5
H17A C17 H17B 109.5
C12 C17 H17C 109.5
H17A C17 H17C 109.5
H17B C17 H17C 109.5
C13 C18 H18A 109.5
C13 C18 H18B 109.5
H18A C18 H18B 109.5
C13 C18 H18C 109.5
H18A C18 H18C 109.5
H18B C18 H18C 109.5
C14 C19 H19A 109.5
C14 C19 H19B 109.5
H19A C19 H19B 109.5
C14 C19 H19C 109.5
H19A C19 H19C 109.5
H19B C19 H19C 109.5
C15 C20 H20A 109.5
C15 C20 H20B 109.5
H20A C20 H20B 109.5
C15 C20 H20C 109.5
H20A C20 H20C 109.5
H20B C20 H20C 109.5
O1 C21 C27 110.4(5)
O1 C21 C33 109.8(5)
C27 C21 C33 108.7(5)
O1 C21 C22 109.5(5)
C27 C21 C22 111.3(5)
C33 C21 C22 107.0(5)
C23 C22 C21 115.0(5)
C23 C22 Si1 116.3(5)
C21 C22 Si1 128.3(4)
C24 C23 C22 172.0(7)
C23 C24 C25 172.9(7)
C24 C25 C26 118.3(6)
C24 C25 Si2 113.5(5)
C26 C25 Si2 126.5(4)
O2 C26 C45 108.5(5)
O2 C26 C25 110.0(4)
C45 C26 C25 112.5(5)
O2 C26 C51 109.2(5)
C45 C26 C51 113.0(5)
C25 C26 C51 103.5(5)
C28 C27 C32 117.0(6)
C28 C27 C21 120.4(6)
C32 C27 C21 122.7(6)
C27 C28 C29 121.1(7)
C27 C28 H28 119.4
C29 C28 H28 119.4
C28 C29 C30 120.1(7)
C28 C29 H29 120.0
C30 C29 H29 120.0
C31 C30 C29 119.5(7)
C31 C30 H30 120.2
C29 C30 H30 120.2
C32 C31 C30 118.9(7)
C32 C31 H31 120.6
C30 C31 H31 120.6
C31 C32 C27 123.4(7)
C31 C32 H32 118.3
C27 C32 H32 118.3
C38 C33 C34 117.2(6)
C38 C33 C21 121.2(6)
C34 C33 C21 121.5(6)
C33 C34 C35 121.7(7)
C33 C34 H34 119.2
C35 C34 H34 119.2
C36 C35 C34 120.2(7)
C36 C35 H35 119.9
C34 C35 H35 119.9
C35 C36 C37 119.4(7)
C35 C36 H36 120.3
C37 C36 H36 120.3
C36 C37 C38 119.9(7)
C36 C37 H37 120.0
C38 C37 H37 120.0
C33 C38 C37 121.6(7)
C33 C38 H38 119.2
C37 C38 H38 119.2
Si1 C39 H39A 109.5
Si1 C39 H39B 109.5
H39A C39 H39B 109.5
Si1 C39 H39C 109.5
H39A C39 H39C 109.5
H39B C39 H39C 109.5
Si1 C40 H40A 109.5
Si1 C40 H40B 109.5
H40A C40 H40B 109.5
Si1 C40 H40C 109.5
H40A C40 H40C 109.5
H40B C40 H40C 109.5
Si1 C41 H41A 109.5
Si1 C41 H41B 109.5
H41A C41 H41B 109.5
Si1 C41 H41C 109.5
H41A C41 H41C 109.5
H41B C41 H41C 109.5
Si2 C42 H42A 109.5
Si2 C42 H42B 109.5
H42A C42 H42B 109.5
Si2 C42 H42C 109.5
H42A C42 H42C 109.5
H42B C42 H42C 109.5
Si2 C43 H43A 109.5
Si2 C43 H43B 109.5
H43A C43 H43B 109.5
Si2 C43 H43C 109.5
H43A C43 H43C 109.5
H43B C43 H43C 109.5
Si2 C44 H44A 109.5
Si2 C44 H44B 109.5
H44A C44 H44B 109.5
Si2 C44 H44C 109.5
H44A C44 H44C 109.5
H44B C44 H44C 109.5
C46 C45 C50 118.0(6)
C46 C45 C26 122.4(6)
C50 C45 C26 119.6(6)
C45 C46 C47 121.3(6)
C45 C46 H46 119.4
C47 C46 H46 119.4
C46 C47 C48 120.5(7)
C46 C47 H47 119.8
C48 C47 H47 119.8
C49 C48 C47 118.4(6)
C49 C48 H48 120.8
C47 C48 H48 120.8
C48 C49 C50 120.3(7)
C48 C49 H49 119.8
C50 C49 H49 119.8
C49 C50 C45 121.5(7)
C49 C50 H50 119.3
C45 C50 H50 119.3
C52 C51 C56 118.5(6)
C52 C51 C26 124.0(5)
C56 C51 C26 117.4(5)
C53 C52 C51 120.0(7)
C53 C52 H52 120.0
C51 C52 H52 120.0
C54 C53 C52 121.6(7)
C54 C53 H53 119.2
C52 C53 H53 119.2
C53 C54 C55 119.2(7)
C53 C54 H54 120.4
C55 C54 H54 120.4
C54 C55 C56 120.1(7)
C54 C55 H55 119.9
C56 C55 H55 119.9
C55 C56 C51 120.4(7)
C55 C56 H56 119.8
C51 C56 H56 119.8
C58 C57 C62 120.0
C58 C57 H57 120.0
C62 C57 H57 120.0
C57 C58 C59 120.0
C57 C58 H58 120.0
C59 C58 H58 120.0
C60 C59 C58 120.0
C60 C59 H59 120.0
C58 C59 H59 120.0
C59 C60 C61 120.0
C59 C60 H60 120.0
C61 C60 H60 120.0
C62 C61 C60 120.0
C62 C61 H61 120.0
C60 C61 H61 120.0
C61 C62 C57 120.0
C61 C62 H62 120.0
C57 C62 H62 120.0
C21 O1 U1 164.8(4)
C26 O2 U1 163.0(4)
C39 Si1 C40 112.2(4)
C39 Si1 C22 114.8(4)
C40 Si1 C22 108.6(3)
C39 Si1 C41 104.3(4)
C40 Si1 C41 108.4(4)
C22 Si1 C41 108.2(3)
C43 Si2 C44 109.0(4)
C43 Si2 C42 111.6(3)
C44 Si2 C42 106.9(3)
C43 Si2 C25 107.2(3)
C44 Si2 C25 115.8(3)
C42 Si2 C25 106.2(3)
O2 U1 O1 105.92(17)
O2 U1 C4 94.59(17)
O1 U1 C4 82.14(17)
O2 U1 C3 79.54(17)
O1 U1 C3 110.79(17)
C4 U1 C3 29.70(17)
O2 U1 C12 86.32(19)
O1 U1 C12 132.36(18)
C4 U1 C12 143.83(19)
C3 U1 C12 116.72(19)
O2 U1 C5 123.39(17)
O1 U1 C5 79.40(16)
C4 U1 C5 29.11(18)
C3 U1 C5 48.27(18)
C12 U1 C5 131.8(2)
O2 U1 C11 84.72(18)
O1 U1 C11 104.31(19)
C4 U1 C11 173.47(19)
C3 U1 C11 144.26(19)
C12 U1 C11 29.7(2)
C5 U1 C11 150.1(2)
O2 U1 C2 97.57(17)
O1 U1 C2 127.08(16)
C4 U1 C2 48.77(19)
C3 U1 C2 29.36(19)
C12 U1 C2 95.2(2)
C5 U1 C2 48.45(17)
C11 U1 C2 124.8(2)
O2 U1 C13 113.91(18)
O1 U1 C13 126.14(18)
C4 U1 C13 126.9(2)
C3 U1 C13 110.8(2)
C12 U1 C13 29.18(19)
C5 U1 C13 105.2(2)
C11 U1 C13 48.3(2)
C2 U1 C13 82.4(2)
O2 U1 C14 131.83(18)
O1 U1 C14 97.01(18)
C4 U1 C14 130.68(19)
C3 U1 C14 130.4(2)
C12 U1 C14 48.35(19)
C5 U1 C14 101.9(2)
C11 U1 C14 48.32(19)
C2 U1 C14 101.4(2)
C13 U1 C14 29.13(19)
O2 U1 C15 111.20(18)
O1 U1 C15 84.88(18)
C4 U1 C15 153.50(19)
C3 U1 C15 158.5(2)
C12 U1 C15 48.49(19)
C5 U1 C15 125.4(2)
C11 U1 C15 29.29(19)
C2 U1 C15 129.1(2)
C13 U1 C15 48.1(2)
C14 U1 C15 29.19(19)
O2 U1 C1 125.74(17)
O1 U1 C1 105.43(17)
C4 U1 C1 48.2(2)
C3 U1 C1 48.13(19)
C12 U1 C1 103.3(2)
C5 U1 C1 29.14(18)
C11 U1 C1 127.6(2)
C2 U1 C1 29.35(17)
C13 U1 C1 79.4(2)
C14 U1 C1 85.9(2)
C15 U1 C1 114.7(2)

loop_
_geom_bond_atom_site_label_1
_geom_bond_atom_site_label_2
_geom_bond_distance
C1 C5 1.415(9)
C1 C2 1.431(8)
C1 C6 1.500(9)
C1 U1 2.843(7)
C2 C3 1.411(9)
C2 C7 1.519(9)
C2 U1 2.805(7)
C3 C4 1.409(8)
C3 C8 1.507(8)
C3 U1 2.760(6)
C4 C5 1.387(8)
C4 C9 1.502(8)
C4 U1 2.738(6)
C5 C10 1.506(8)
C5 U1 2.779(6)
C6 H6A 0.9800
C6 H6B 0.9800
C6 H6C 0.9800
C7 H7A 0.9800
C7 H7B 0.9800
C7 H7C 0.9800
C8 H8A 0.9800
C8 H8B 0.9800
C8 H8C 0.9800
C9 H9A 0.9800
C9 H9B 0.9800
C9 H9C 0.9800
C10 H10A 0.9800
C10 H10B 0.9800
C10 H10C 0.9800
C11 C15 1.418(9)
C11 C12 1.423(10)
C11 C16 1.503(10)
C11 U1 2.786(7)
C12 C13 1.405(9)
C12 C17 1.506(9)
C12 U1 2.769(6)
C13 C14 1.414(9)
C13 C18 1.487(10)
C13 U1 2.808(7)
C14 C15 1.420(10)
C14 C19 1.505(9)
C14 U1 2.817(7)
C15 C20 1.523(9)
C15 U1 2.820(7)
C16 H16A 0.9800
C16 H16B 0.9800
C16 H16C 0.9800
C17 H17A 0.9800
C17 H17B 0.9800
C17 H17C 0.9800
C18 H18A 0.9800
C18 H18B 0.9800
C18 H18C 0.9800
C19 H19A 0.9800
C19 H19B 0.9800
C19 H19C 0.9800
C20 H20A 0.9800
C20 H20B 0.9800
C20 H20C 0.9800
C21 O1 1.402(7)
C21 C27 1.541(8)
C21 C33 1.552(9)
C21 C22 1.559(9)
C22 C23 1.334(8)
C22 Si1 1.885(6)
C23 C24 1.275(8)
C24 C25 1.340(8)
C25 C26 1.533(9)
C25 Si2 1.906(7)
C26 O2 1.416(7)
C26 C45 1.531(8)
C26 C51 1.542(8)
C27 C28 1.376(9)
C27 C32 1.388(8)
C28 C29 1.391(10)
C28 H28 0.9500
C29 C30 1.392(10)
C29 H29 0.9500
C30 C31 1.377(11)
C30 H30 0.9500
C31 C32 1.371(9)
C31 H31 0.9500
C32 H32 0.9500
C33 C38 1.381(9)
C33 C34 1.386(9)
C34 C35 1.386(9)
C34 H34 0.9500
C35 C36 1.372(11)
C35 H35 0.9500
C36 C37 1.376(11)
C36 H36 0.9500
C37 C38 1.392(10)
C37 H37 0.9500
C38 H38 0.9500
C39 Si1 1.865(8)
C39 H39A 0.9800
C39 H39B 0.9800
C39 H39C 0.9800
C40 Si1 1.869(8)
C40 H40A 0.9800
C40 H40B 0.9800
C40 H40C 0.9800
C41 Si1 1.888(7)
C41 H41A 0.9800
C41 H41B 0.9800
C41 H41C 0.9800
C42 Si2 1.865(7)
C42 H42A 0.9800
C42 H42B 0.9800
C42 H42C 0.9800
C43 Si2 1.853(8)
C43 H43A 0.9800
C43 H43B 0.9800
C43 H43C 0.9800
C44 Si2 1.858(7)
C44 H44A 0.9800
C44 H44B 0.9800
C44 H44C 0.9800
C45 C46 1.369(9)
C45 C50 1.381(9)
C46 C47 1.377(9)
C46 H46 0.9500
C47 C48 1.390(10)
C47 H47 0.9500
C48 C49 1.376(10)
C48 H48 0.9500
C49 C50 1.377(9)
C49 H49 0.9500
C50 H50 0.9500
C51 C52 1.393(9)
C51 C56 1.401(9)
C52 C53 1.381(10)
C52 H52 0.9500
C53 C54 1.374(10)
C53 H53 0.9500
C54 C55 1.383(11)
C54 H54 0.9500
C55 C56 1.395(10)
C55 H55 0.9500
C56 H56 0.9500
C57 C58 1.3900
C57 C62 1.3900
C57 H57 0.9500
C58 C59 1.3900
C58 H58 0.9500
C59 C60 1.3900
C59 H59 0.9500
C60 C61 1.3900
C60 H60 0.9500
C61 C62 1.3900
C61 H61 0.9500
C62 H62 0.9500
O1 U1 2.125(4)
O2 U1 2.109(4)
